data_4515265
loop_
_publ_author_name
'Cheng, Weiwei'
'Shen, Feng-Cui'
'Xue, Yun-shan'
'Luo, Ximing'
'Fang, Min'
'Lan, Ya-Qian'
'Xu, Yan'

_publ_section_title
;
 A Pair of Rare Three-Dimensional Chiral Polyoxometalate-Based
 Metal--Organic Framework Enantiomers Featuring Superior Performance as
 the Anode of Lithium-Ion Battery
;
_journal_issue 9
_journal_name_full 'ACS Applied Energy Materials'
_journal_page_first 4931
_journal_paper_doi 10.1021/acsaem.8b00938
_journal_volume 1
_journal_year 2018
_chemical_absolute_configuration L
_chemical_formula_sum 'C36 H43 Mo12 N6 O41 P Zn4'
_chemical_formula_weight 2659.49
_space_group_crystal_system trigonal
_space_group_IT_number 154
_space_group_name_Hall 'P 32 2"'
_space_group_name_H-M_alt 'P 32 2 1'
_atom_sites_solution_hydrogens geom
_audit_creation_method SHELXL-2014/7
_cell_angle_alpha 90
_cell_angle_beta 90
_cell_angle_gamma 120
_cell_formula_units_Z 3
_cell_length_a 22.711(3)
_cell_length_b 22.711(3)
_cell_length_c 13.3033(19)
_cell_measurement_reflns_used 5179
_cell_measurement_temperature 296(2)
_cell_measurement_theta_max 19.12
_cell_measurement_theta_min 2.57
_cell_volume 5942.4(14)
_computing_cell_refinement 'SAINT (Bruker, 2005)'
_computing_data_collection 'APEX2 (Bruker, 2005)'
_computing_data_reduction SAINT
_computing_molecular_graphics SHELXTL
_computing_publication_material SHELXTL
_computing_structure_refinement 'SHELXL-2014/7 (Sheldrick, 2014)'
_computing_structure_solution 'SHELXL-2014/7 (Sheldrick, 2014)'
_diffrn_ambient_temperature 296(2)
_diffrn_measured_fraction_theta_full 1.000
_diffrn_measured_fraction_theta_max 1.000
_diffrn_measurement_device_type 'Bruker Apex2 CCD'
_diffrn_measurement_method '\w scans'
_diffrn_radiation_type MoK\a
_diffrn_radiation_wavelength 0.71073
_diffrn_reflns_av_R_equivalents 0.0837
_diffrn_reflns_av_unetI/netI 0.0614
_diffrn_reflns_Laue_measured_fraction_full 1.000
_diffrn_reflns_Laue_measured_fraction_max 1.000
_diffrn_reflns_limit_h_max 27
_diffrn_reflns_limit_h_min -27
_diffrn_reflns_limit_k_max 27
_diffrn_reflns_limit_k_min -27
_diffrn_reflns_limit_l_max 16
_diffrn_reflns_limit_l_min -16
_diffrn_reflns_number 43725
_diffrn_reflns_point_group_measured_fraction_full 1.000
_diffrn_reflns_point_group_measured_fraction_max 0.999
_diffrn_reflns_theta_full 25.242
_diffrn_reflns_theta_max 25.499
_diffrn_reflns_theta_min 1.035
_exptl_absorpt_coefficient_mu 3.117
_exptl_absorpt_correction_T_max 0.706
_exptl_absorpt_correction_T_min 0.652
_exptl_absorpt_correction_type multi-scan
_exptl_absorpt_process_details '(SADABS; Sheldrick, 2003)'
_exptl_crystal_colour black
_exptl_crystal_density_diffrn 2.230
_exptl_crystal_description block
_exptl_crystal_F_000 3804
_exptl_crystal_size_max 0.150
_exptl_crystal_size_mid 0.130
_exptl_crystal_size_min 0.120
_refine_diff_density_max 1.356
_refine_diff_density_min -1.012
_refine_diff_density_rms 0.177
_refine_ls_abs_structure_details
;
 Flack x determined using 2033 quotients [(I+)-(I-)]/[(I+)+(I-)]
 (Parsons, Flack and Wagner, Acta Cryst. B69 (2013) 249-259).
;
_refine_ls_abs_structure_Flack 0.03(2)
_refine_ls_extinction_coef 0.00013(6)
_refine_ls_extinction_expression Fc^*^=kFc[1+0.001xFc^2^\l^3^/sin(2\q)]^-1/4^
_refine_ls_extinction_method 'SHELXL-2014/7 (Sheldrick 2014'
_refine_ls_goodness_of_fit_ref 1.066
_refine_ls_hydrogen_treatment constr
_refine_ls_matrix_type full
_refine_ls_number_parameters 457
_refine_ls_number_reflns 7397
_refine_ls_number_restraints 84
_refine_ls_restrained_S_all 1.070
_refine_ls_R_factor_all 0.0813
_refine_ls_R_factor_gt 0.0566
_refine_ls_shift/su_max 0.000
_refine_ls_shift/su_mean 0.000
_refine_ls_structure_factor_coef Fsqd
_refine_ls_weighting_details 'w=1/[\s^2^(Fo^2^)+(0.1000P)^2^] where P=(Fo^2^+2Fc^2^)/3'
_refine_ls_weighting_scheme calc
_refine_ls_wR_factor_gt 0.1549
_refine_ls_wR_factor_ref 0.1697
_reflns_Friedel_coverage 0.851
_reflns_Friedel_fraction_full 1.000
_reflns_Friedel_fraction_max 0.998
_reflns_number_gt 5522
_reflns_number_total 7397
_reflns_threshold_expression 'I > 2\s(I)'
_cod_data_source_file ae8b00938_si_002.cif
_cod_data_source_block a01
_cod_original_cell_volume 5942.1(17)
_cod_database_code 4515265
_shelx_shelxl_version_number 2014/7
_shelx_space_group_comment
;
The symmetry employed for this shelxl refinement is uniquely defined
by the following loop, which should always be used as a source of
symmetry information in preference to the above space-group names.
They are only intended as comments.
;
_shelx_estimated_absorpt_t_min 0.652
_shelx_estimated_absorpt_t_max 0.706

loop_
_space_group_symop_operation_xyz
'x, y, z'
'-y, x-y, z+2/3'
'-x+y, -x, z+1/3'
'y, x, -z'
'x-y, -y, -z+1/3'
'-x, -x+y, -z+2/3'

loop_
_atom_site_label
_atom_site_type_symbol
_atom_site_fract_x
_atom_site_fract_y
_atom_site_fract_z
_atom_site_U_iso_or_equiv
_atom_site_adp_type
_atom_site_occupancy
_atom_site_site_symmetry_order
_atom_site_calc_flag
_atom_site_refinement_flags_posn
_atom_site_refinement_flags_adp
_atom_site_refinement_flags_occupancy
Mo1 Mo -0.77047(9) -0.13465(9) 0.34707(12) 0.0508(4) Uani 1 1 d . . .
Mo2 Mo -0.54240(9) -0.06570(10) 0.13964(12) 0.0502(4) Uani 1 1 d . . .
Mo3 Mo -0.82302(9) -0.02106(10) 0.26118(12) 0.0518(4) Uani 1 1 d . . .
Mo4 Mo -0.70774(10) -0.17637(9) 0.22362(13) 0.0521(5) Uani 1 1 d . . .
Mo5 Mo -0.69654(9) 0.02974(9) 0.43821(11) 0.0515(5) Uani 1 1 d . . .
Mo6 Mo -0.54592(10) 0.13190(10) 0.35862(12) 0.0568(5) Uani 1 1 d . . .
Zn1 Zn -0.59216(12) -0.03770(13) 0.38243(16) 0.0529(6) Uani 1 1 d . . .
Zn2 Zn -0.14273(13) 0.17956(13) 0.91602(17) 0.0582(6) Uani 1 1 d . . .
P1 P -0.6635(3) 0.0000 0.1667 0.0439(15) Uani 1 2 d S T P
O1 O -0.7133(7) -0.0193(7) 0.2576(8) 0.052(3) Uani 1 1 d . . .
O2 O -0.7651(7) 0.0703(6) 0.2008(8) 0.049(3) Uani 1 1 d . . .
O3 O -0.6428(7) 0.1151(7) 0.3604(9) 0.056(3) Uani 1 1 d . . .
O4 O -0.6763(7) -0.1179(6) 0.3432(9) 0.048(3) Uani 1 1 d . . .
O5 O -0.7877(7) -0.1660(7) 0.2067(10) 0.058(4) Uani 1 1 d . . .
O6 O -0.5327(7) -0.0192(6) 0.2673(9) 0.048(3) Uani 1 1 d . . .
O7 O -0.6062(7) 0.0378(7) 0.4174(8) 0.053(3) Uani 1 1 d . . .
O8 O -0.5937(6) 0.0600(6) 0.1954(8) 0.047(3) Uani 1 1 d . . .
O9 O -0.6129(7) -0.1483(8) 0.2016(9) 0.057(4) Uani 1 1 d . . .
O10 O -0.5269(7) 0.1949(7) 0.2619(10) 0.059(4) Uani 1 1 d . . .
O11 O -0.8424(7) -0.1070(7) 0.3283(10) 0.056(3) Uani 1 1 d . . .
O12 O -0.4826(7) 0.1058(7) 0.3256(9) 0.056(3) Uani 1 1 d . . .
O13 O -0.7325(7) -0.0616(7) 0.4552(9) 0.059(4) Uani 1 1 d . . .
O14 O -0.8973(9) -0.0268(10) 0.2815(11) 0.076(5) Uani 1 1 d . . .
O15 O -0.7729(8) 0.0267(7) 0.3901(10) 0.059(4) Uani 1 1 d . . .
O16 O -0.4769(8) -0.0794(8) 0.1335(11) 0.065(4) Uani 1 1 d . . .
O17 O -0.6886(7) 0.0575(8) 0.5563(9) 0.064(4) Uani 1 1 d . . .
O18 O -0.7375(8) -0.2546(7) 0.2663(12) 0.073(4) Uani 1 1 d . . .
O19 O -0.5143(10) 0.1805(8) 0.4654(11) 0.080(5) Uani 1 1 d . . .
O20 O -0.8144(9) -0.2034(8) 0.4153(11) 0.076(5) Uani 1 1 d . . .
N1 N -0.2270(9) 0.0896(9) 0.9360(13) 0.058(4) Uani 1 1 d . . .
N2 N -0.5718(9) -0.0726(9) 0.5058(13) 0.058(4) Uani 1 1 d . . .
N3 N 0.1087(12) 0.2161(11) 1.1686(15) 0.085(5) Uani 1 1 d D U .
C1 C -0.2792(15) 0.0711(16) 1.0049(18) 0.086(8) Uani 1 1 d . . .
H1A H -0.2711 0.1015 1.0569 0.103 Uiso 1 1 calc R U .
C2 C -0.3397(10) 0.0141(12) 1.0045(18) 0.069(7) Uani 1 1 d . . .
H2A H -0.3706 0.0039 1.0567 0.083 Uiso 1 1 calc R U .
C3 C -0.3550(11) -0.0305(10) 0.9205(15) 0.053(5) Uani 1 1 d . . .
C4 C -0.3062(11) -0.0163(11) 0.8515(17) 0.065(6) Uani 1 1 d . . .
H4A H -0.3135 -0.0481 0.8018 0.077 Uiso 1 1 calc R U .
C5 C -0.2431(15) 0.0469(12) 0.8531(19) 0.092(10) Uani 1 1 d . . .
H5A H -0.2132 0.0593 0.7992 0.111 Uiso 1 1 calc R U .
C6 C -0.6028(13) -0.0769(15) 0.5924(16) 0.082(8) Uani 1 1 d . . .
H6A H -0.6361 -0.0645 0.5942 0.099 Uiso 1 1 calc R U .
C7 C -0.5872(13) -0.0993(14) 0.6803(17) 0.079(7) Uani 1 1 d . U .
H7A H -0.6074 -0.0972 0.7400 0.094 Uiso 1 1 calc R U .
C8 C -0.5447(10) -0.1235(11) 0.6830(15) 0.051(5) Uani 1 1 d . . .
C9 C -0.5140(16) -0.1219(14) 0.5938(19) 0.083(8) Uani 1 1 d . . .
H9A H -0.4852 -0.1400 0.5910 0.099 Uiso 1 1 calc R U .
C10 C -0.5242(13) -0.0948(12) 0.5091(16) 0.070(7) Uani 1 1 d . . .
H10A H -0.4990 -0.0908 0.4519 0.084 Uiso 1 1 calc R U .
C11 C -0.5240(12) -0.1422(11) 0.7766(16) 0.066(6) Uani 1 1 d . . .
H11A H -0.5155 -0.1794 0.7643 0.079 Uiso 1 1 calc R U .
H11B H -0.5599 -0.1569 0.8262 0.079 Uiso 1 1 calc R U .
C12 C -0.4578(12) -0.0787(13) 0.8163(19) 0.076(7) Uani 1 1 d . . .
H12A H -0.4692 -0.0448 0.8378 0.092 Uiso 1 1 calc R U .
H12B H -0.4260 -0.0593 0.7609 0.092 Uiso 1 1 calc R U .
C13 C -0.4206(11) -0.0928(12) 0.9068(14) 0.062(6) Uani 1 1 d . . .
H13A H -0.4476 -0.1035 0.9676 0.074 Uiso 1 1 calc R U .
H13B H -0.4139 -0.1307 0.8909 0.074 Uiso 1 1 calc R U .
C14 C 0.1067(17) 0.2380(16) 1.2614(16) 0.108(6) Uani 1 1 d D U .
H14A H 0.1182 0.2833 1.2674 0.129 Uiso 1 1 calc R U .
C15 C 0.0897(19) 0.2010(16) 1.348(2) 0.129(7) Uani 1 1 d D U .
H15A H 0.0834 0.2178 1.4084 0.155 Uiso 1 1 calc R U .
C16 C 0.082(2) 0.1377(17) 1.341(3) 0.136(8) Uani 1 1 d D U .
H16A H 0.0663 0.1072 1.3942 0.163 Uiso 1 1 calc R U .
C17 C 0.0999(18) 0.1210(17) 1.2513(19) 0.111(6) Uani 1 1 d D U .
H17A H 0.1039 0.0822 1.2479 0.133 Uiso 1 1 calc R U .
C18 C 0.1118(15) 0.1591(12) 1.167(2) 0.091(6) Uani 1 1 d D U .
H18A H 0.1223 0.1451 1.1076 0.110 Uiso 1 1 calc R U .
O1W O 0.088(3) 0.109(3) 1.522(5) 0.15(2) Uani 0.5 1 d . U P

loop_
_atom_site_aniso_label
_atom_site_aniso_U_11
_atom_site_aniso_U_22
_atom_site_aniso_U_33
_atom_site_aniso_U_23
_atom_site_aniso_U_13
_atom_site_aniso_U_12
Mo1 0.0617(11) 0.0570(10) 0.0382(8) 0.0138(7) 0.0163(7) 0.0330(9)
Mo2 0.0579(11) 0.0644(11) 0.0355(8) 0.0054(8) 0.0092(7) 0.0361(9)
Mo3 0.0588(10) 0.0626(11) 0.0417(9) 0.0088(8) 0.0057(8) 0.0360(9)
Mo4 0.0619(11) 0.0511(10) 0.0446(9) 0.0065(7) 0.0124(8) 0.0293(9)
Mo5 0.0706(12) 0.0656(11) 0.0298(8) 0.0030(7) 0.0066(7) 0.0426(10)
Mo6 0.0752(13) 0.0625(11) 0.0365(9) -0.0055(8) -0.0101(8) 0.0375(10)
Zn1 0.0637(15) 0.0702(16) 0.0347(11) 0.0109(10) 0.0073(10) 0.0410(13)
Zn2 0.0570(15) 0.0576(15) 0.0450(12) -0.0027(11) -0.0025(10) 0.0175(12)
P1 0.053(3) 0.052(4) 0.026(3) 0.005(3) 0.0024(14) 0.026(2)
O1 0.069(9) 0.073(9) 0.024(6) 0.009(6) 0.004(6) 0.043(8)
O2 0.069(9) 0.050(8) 0.031(6) 0.002(5) 0.003(6) 0.032(7)
O3 0.077(10) 0.061(8) 0.042(7) -0.012(6) -0.012(7) 0.044(8)
O4 0.057(8) 0.050(7) 0.033(6) 0.005(5) 0.009(6) 0.025(6)
O5 0.062(9) 0.064(9) 0.044(7) 0.007(6) 0.012(7) 0.030(7)
O6 0.054(8) 0.056(8) 0.035(6) 0.000(6) -0.005(6) 0.029(7)
O7 0.077(9) 0.067(9) 0.031(6) 0.006(6) -0.002(6) 0.046(8)
O8 0.052(8) 0.059(8) 0.034(6) 0.005(6) 0.004(5) 0.030(7)
O9 0.070(9) 0.078(10) 0.037(7) 0.013(6) 0.015(6) 0.047(8)
O10 0.073(10) 0.051(8) 0.050(8) 0.000(6) -0.011(7) 0.030(8)
O11 0.054(8) 0.068(9) 0.055(8) 0.022(7) 0.029(6) 0.038(7)
O12 0.071(9) 0.062(9) 0.036(7) -0.006(6) -0.008(6) 0.034(8)
O13 0.079(10) 0.082(10) 0.028(6) 0.010(6) 0.017(6) 0.049(8)
O14 0.075(10) 0.101(13) 0.057(9) 0.007(9) -0.004(8) 0.047(10)
O15 0.086(10) 0.068(9) 0.047(8) 0.015(7) 0.023(7) 0.056(8)
O16 0.075(10) 0.084(11) 0.054(8) 0.010(8) 0.013(7) 0.053(9)
O17 0.075(10) 0.092(11) 0.031(7) -0.010(7) 0.004(6) 0.047(9)
O18 0.085(11) 0.053(8) 0.077(10) 0.011(8) 0.008(9) 0.032(8)
O19 0.116(14) 0.086(11) 0.058(9) -0.032(8) -0.037(9) 0.065(11)
O20 0.092(12) 0.072(10) 0.059(9) 0.038(8) 0.030(8) 0.038(9)
N1 0.059(10) 0.050(10) 0.059(10) -0.006(8) 0.001(8) 0.024(9)
N2 0.063(11) 0.062(11) 0.058(11) 0.012(9) 0.011(9) 0.037(9)
N3 0.104(10) 0.106(10) 0.075(9) 0.001(8) -0.020(8) 0.075(8)
C1 0.11(2) 0.12(2) 0.050(13) -0.015(14) 0.004(14) 0.07(2)
C2 0.037(11) 0.070(15) 0.073(15) -0.018(12) -0.001(10) 0.005(11)
C3 0.058(12) 0.054(12) 0.045(10) -0.008(9) -0.003(9) 0.027(11)
C4 0.051(12) 0.057(13) 0.072(14) -0.030(11) 0.004(11) 0.016(10)
C5 0.12(2) 0.051(14) 0.071(16) -0.012(12) 0.045(15) 0.015(14)
C6 0.077(16) 0.15(3) 0.044(12) 0.021(14) 0.000(12) 0.073(18)
C7 0.073(11) 0.104(13) 0.049(10) 0.009(9) 0.016(9) 0.037(10)
C8 0.051(12) 0.057(12) 0.049(11) 0.003(9) -0.007(9) 0.031(10)
C9 0.13(2) 0.088(18) 0.079(17) -0.013(14) -0.029(16) 0.088(18)
C10 0.101(19) 0.080(16) 0.049(12) 0.017(11) 0.017(12) 0.060(16)
C11 0.068(14) 0.054(13) 0.069(15) 0.003(11) -0.012(12) 0.025(11)
C12 0.060(15) 0.075(16) 0.079(17) 0.009(13) -0.017(12) 0.023(13)
C13 0.051(12) 0.081(15) 0.044(11) 0.006(11) 0.007(9) 0.025(11)
C14 0.128(10) 0.116(10) 0.099(9) 0.007(8) -0.007(8) 0.076(8)
C15 0.149(10) 0.129(10) 0.120(10) 0.010(9) -0.005(9) 0.077(8)
C16 0.152(10) 0.133(10) 0.122(10) 0.002(9) 0.001(9) 0.072(8)
C17 0.132(10) 0.116(10) 0.106(10) 0.004(8) 0.003(8) 0.077(8)
C18 0.106(9) 0.105(9) 0.085(9) 0.007(8) -0.010(8) 0.069(8)
O1W 0.16(3) 0.16(3) 0.15(3) -0.01(2) 0.02(2) 0.10(2)

loop_
_atom_type_symbol
_atom_type_description
_atom_type_scat_dispersion_real
_atom_type_scat_dispersion_imag
_atom_type_scat_source
C C 0.0033 0.0016 'International Tables Vol C Tables 4.2.6.8 and 6.1.1.4'
H H 0.0000 0.0000 'International Tables Vol C Tables 4.2.6.8 and 6.1.1.4'
N N 0.0061 0.0033 'International Tables Vol C Tables 4.2.6.8 and 6.1.1.4'
O O 0.0106 0.0060 'International Tables Vol C Tables 4.2.6.8 and 6.1.1.4'
P P 0.1023 0.0942 'International Tables Vol C Tables 4.2.6.8 and 6.1.1.4'
Mo Mo -1.6832 0.6857 'International Tables Vol C Tables 4.2.6.8 and 6.1.1.4'
Zn Zn 0.2839 1.4301 'International Tables Vol C Tables 4.2.6.8 and 6.1.1.4'

loop_
_geom_angle_atom_site_label_1
_geom_angle_atom_site_label_2
_geom_angle_atom_site_label_3
_geom_angle
_geom_angle_site_symmetry_1
_geom_angle_site_symmetry_3
O20 Mo1 O5 105.3(7) . .
O20 Mo1 O4 106.3(7) . .
O5 Mo1 O4 92.6(5) . .
O20 Mo1 O13 101.1(7) . .
O5 Mo1 O13 153.3(5) . .
O4 Mo1 O13 83.4(5) . .
O20 Mo1 O11 99.3(7) . .
O5 Mo1 O11 87.2(6) . .
O4 Mo1 O11 153.5(5) . .
O13 Mo1 O11 85.0(6) . .
O20 Mo1 Mo4 100.5(6) . .
O5 Mo1 Mo4 47.5(4) . .
O4 Mo1 Mo4 47.7(3) . .
O13 Mo1 Mo4 130.4(4) . .
O11 Mo1 Mo4 133.9(4) . .
O16 Mo2 O9 102.8(7) . .
O16 Mo2 O6 105.9(7) . .
O9 Mo2 O6 88.2(5) . .
O16 Mo2 O6 105.5(6) . 5
O9 Mo2 O6 150.8(6) . 5
O6 Mo2 O6 90.6(5) . 5
O16 Mo2 O12 100.5(7) . 5
O9 Mo2 O12 86.7(6) . 5
O6 Mo2 O12 153.6(6) . 5
O6 Mo2 O12 81.5(5) 5 5
O16 Mo2 Mo2 99.7(6) . 5
O9 Mo2 Mo2 133.9(4) . 5
O6 Mo2 Mo2 46.8(4) . 5
O6 Mo2 Mo2 46.6(4) 5 5
O12 Mo2 Mo2 127.7(4) 5 5
O14 Mo3 O11 97.7(7) . .
O14 Mo3 O2 104.2(7) . 5
O11 Mo3 O2 86.3(5) . 5
O14 Mo3 O2 105.5(7) . .
O11 Mo3 O2 156.0(6) . .
O2 Mo3 O2 94.1(5) 5 .
O14 Mo3 O15 100.4(7) . .
O11 Mo3 O15 86.3(6) . .
O2 Mo3 O15 154.9(5) 5 .
O2 Mo3 O15 83.3(5) . .
O14 Mo3 O1 171.1(6) . .
O11 Mo3 O1 75.6(5) . .
O2 Mo3 O1 81.3(5) 5 .
O2 Mo3 O1 80.7(5) . .
O15 Mo3 O1 73.6(5) . .
O14 Mo3 Mo3 100.2(5) . 5
O11 Mo3 Mo3 133.9(4) . 5
O2 Mo3 Mo3 48.2(3) 5 5
O2 Mo3 Mo3 48.2(3) . 5
O15 Mo3 Mo3 130.8(4) . 5
O1 Mo3 Mo3 88.7(3) . 5
O18 Mo4 O9 101.2(7) . .
O18 Mo4 O5 105.3(7) . .
O9 Mo4 O5 152.7(6) . .
O18 Mo4 O4 105.2(7) . .
O9 Mo4 O4 86.1(6) . .
O5 Mo4 O4 93.3(6) . .
O18 Mo4 O10 100.3(7) . 5
O9 Mo4 O10 87.3(5) . 5
O5 Mo4 O10 81.5(6) . 5
O4 Mo4 O10 154.4(5) . 5
O18 Mo4 Mo1 99.7(6) . .
O9 Mo4 Mo1 133.3(4) . .
O5 Mo4 Mo1 47.8(4) . .
O4 Mo4 Mo1 48.2(4) . .
O10 Mo4 Mo1 128.9(4) 5 .
O17 Mo5 O15 105.5(7) . .
O17 Mo5 O13 102.4(7) . .
O15 Mo5 O13 97.1(7) . .
O17 Mo5 O7 100.7(6) . .
O15 Mo5 O7 151.2(5) . .
O13 Mo5 O7 88.7(6) . .
O17 Mo5 O3 103.0(6) . .
O15 Mo5 O3 87.9(6) . .
O13 Mo5 O3 151.7(5) . .
O7 Mo5 O3 74.6(5) . .
O17 Mo5 Mo6 99.4(5) . .
O15 Mo5 Mo6 124.4(4) . .
O13 Mo5 Mo6 125.0(4) . .
O7 Mo5 Mo6 37.6(4) . .
O3 Mo5 Mo6 37.7(4) . .
O19 Mo6 O10 102.8(7) . .
O19 Mo6 O12 105.0(7) . .
O10 Mo6 O12 99.6(6) . .
O19 Mo6 O7 101.7(7) . .
O10 Mo6 O7 151.0(6) . .
O12 Mo6 O7 88.7(6) . .
O19 Mo6 O3 100.1(7) . .
O10 Mo6 O3 88.0(6) . .
O12 Mo6 O3 151.3(6) . .
O7 Mo6 O3 72.6(6) . .
O19 Mo6 Mo5 98.3(7) . .
O10 Mo6 Mo5 123.6(5) . .
O12 Mo6 Mo5 124.2(4) . .
O7 Mo6 Mo5 36.6(4) . .
O3 Mo6 Mo5 36.7(4) . .
O4 Zn1 O6 104.0(5) . .
O4 Zn1 O7 111.9(6) . .
O6 Zn1 O7 113.5(5) . .
O4 Zn1 N2 99.5(6) . .
O6 Zn1 N2 117.6(6) . .
O7 Zn1 N2 109.2(6) . .
O3 Zn2 O2 113.0(6) 2_565 2_565
O3 Zn2 O5 114.0(6) 2_565 4_566
O2 Zn2 O5 101.5(5) 2_565 4_566
O3 Zn2 N1 116.4(6) 2_565 .
O2 Zn2 N1 109.1(7) 2_565 .
O5 Zn2 N1 101.3(7) 4_566 .
O8 P1 O8 107.8(11) . 5
O8 P1 O1 110.5(6) . 5
O8 P1 O1 109.8(7) 5 5
O8 P1 O1 109.8(7) . .
O8 P1 O1 110.5(6) 5 .
O1 P1 O1 108.5(10) 5 .
P1 O1 Mo3 127.1(7) . .
Zn2 O2 Mo3 136.6(7) 3_454 5
Zn2 O2 Mo3 127.6(6) 3_454 .
Mo3 O2 Mo3 83.6(5) 5 .
Zn2 O3 Mo5 124.4(7) 3_454 .
Zn2 O3 Mo6 120.8(7) 3_454 .
Mo5 O3 Mo6 105.6(6) . .
Zn1 O4 Mo4 135.0(6) . .
Zn1 O4 Mo1 129.5(7) . .
Mo4 O4 Mo1 84.2(5) . .
Mo4 O5 Mo1 84.6(6) . .
Mo4 O5 Zn2 128.6(7) . 4_456
Mo1 O5 Zn2 136.2(8) . 4_456
Zn1 O6 Mo2 133.6(7) . .
Zn1 O6 Mo2 130.1(7) . 5
Mo2 O6 Mo2 86.5(5) . 5
Zn1 O7 Mo5 124.6(7) . .
Zn1 O7 Mo6 120.8(7) . .
Mo5 O7 Mo6 105.9(6) . .
Mo2 O9 Mo4 128.8(7) . .
Mo6 O10 Mo4 124.7(7) . 5
Mo3 O11 Mo1 122.7(6) . .
Mo6 O12 Mo2 126.0(7) . 5
Mo5 O13 Mo1 127.3(6) . .
Mo5 O15 Mo3 125.7(7) . .
C1 N1 C5 115(2) . .
C1 N1 Zn2 129.4(17) . .
C5 N1 Zn2 113.0(15) . .
C6 N2 C10 115.0(19) . .
C6 N2 Zn1 121.8(15) . .
C10 N2 Zn1 123.2(14) . .
C18 N3 C14 114(2) . .
C2 C1 N1 127(2) . .
C2 C1 H1A 116.5 . .
N1 C1 H1A 116.5 . .
C1 C2 C3 117(2) . .
C1 C2 H2A 121.4 . .
C3 C2 H2A 121.4 . .
C4 C3 C2 118.9(19) . .
C4 C3 C13 117.6(18) . .
C2 C3 C13 123.4(19) . .
C3 C4 C5 121.2(19) . .
C3 C4 H4A 119.4 . .
C5 C4 H4A 119.4 . .
N1 C5 C4 120(2) . .
N1 C5 H5A 120.2 . .
C4 C5 H5A 120.2 . .
N2 C6 C7 122(2) . .
N2 C6 H6A 118.9 . .
C7 C6 H6A 118.9 . .
C8 C7 C6 123(2) . .
C8 C7 H7A 118.5 . .
C6 C7 H7A 118.5 . .
C7 C8 C9 115.6(19) . .
C7 C8 C11 123(2) . .
C9 C8 C11 121(2) . .
C10 C9 C8 122(2) . .
C10 C9 H9A 118.9 . .
C8 C9 H9A 118.9 . .
C9 C10 N2 122(2) . .
C9 C10 H10A 119.1 . .
N2 C10 H10A 119.1 . .
C8 C11 C12 108.6(18) . .
C8 C11 H11A 110.0 . .
C12 C11 H11A 110.0 . .
C8 C11 H11B 110.0 . .
C12 C11 H11B 110.0 . .
H11A C11 H11B 108.3 . .
C11 C12 C13 115.5(19) . .
C11 C12 H12A 108.4 . .
C13 C12 H12A 108.4 . .
C11 C12 H12B 108.4 . .
C13 C12 H12B 108.4 . .
H12A C12 H12B 107.5 . .
C3 C13 C12 106.6(18) . .
C3 C13 H13A 110.4 . .
C12 C13 H13A 110.4 . .
C3 C13 H13B 110.4 . .
C12 C13 H13B 110.4 . .
H13A C13 H13B 108.6 . .
N3 C14 C15 127(3) . .
N3 C14 H14A 116.5 . .
C15 C14 H14A 116.5 . .
C14 C15 C16 116(3) . .
C14 C15 H15A 122.1 . .
C16 C15 H15A 122.1 . .
C17 C16 C15 117(4) . .
C17 C16 H16A 121.5 . .
C15 C16 H16A 121.5 . .
C18 C17 C16 122(3) . .
C18 C17 H17A 118.8 . .
C16 C17 H17A 118.8 . .
N3 C18 C17 121(3) . .
N3 C18 H18A 119.3 . .
C17 C18 H18A 119.3 . .

loop_
_geom_bond_atom_site_label_1
_geom_bond_atom_site_label_2
_geom_bond_distance
_geom_bond_site_symmetry_2
Mo1 O20 1.643(13) .
Mo1 O5 1.966(13) .
Mo1 O4 1.978(13) .
Mo1 O13 2.034(14) .
Mo1 O11 2.038(13) .
Mo1 Mo4 2.641(2) .
Mo2 O16 1.667(14) .
Mo2 O9 1.938(14) .
Mo2 O6 1.953(12) .
Mo2 O6 1.961(13) 5
Mo2 O12 2.012(13) 5
Mo2 Mo2 2.683(4) 5
Mo3 O14 1.649(17) .
Mo3 O11 1.985(13) .
Mo3 O2 1.985(12) 5
Mo3 O2 1.987(12) .
Mo3 O15 2.044(15) .
Mo3 O1 2.472(13) .
Mo3 Mo3 2.648(3) 5
Mo4 O18 1.653(14) .
Mo4 O9 1.940(14) .
Mo4 O5 1.956(15) .
Mo4 O4 1.963(12) .
Mo4 O10 2.060(13) 5
Mo5 O17 1.669(13) .
Mo5 O15 1.817(15) .
Mo5 O13 1.823(14) .
Mo5 O7 1.986(14) .
Mo5 O3 1.988(14) .
Mo5 Mo6 3.205(3) .
Mo6 O19 1.720(14) .
Mo6 O10 1.809(13) .
Mo6 O12 1.860(14) .
Mo6 O7 2.030(13) .
Mo6 O3 2.036(15) .
Zn1 O4 1.939(13) .
Zn1 O6 1.944(13) .
Zn1 O7 1.952(13) .
Zn1 N2 1.976(17) .
Zn2 O3 1.925(13) 2_565
Zn2 O2 1.949(14) 2_565
Zn2 O5 1.973(14) 4_566
Zn2 N1 1.998(17) .
P1 O8 1.535(13) .
P1 O8 1.535(13) 5
P1 O1 1.562(13) 5
P1 O1 1.562(13) .
O2 Zn2 1.949(14) 3_454
O2 Mo3 1.985(12) 5
O3 Zn2 1.925(13) 3_454
O5 Zn2 1.973(14) 4_456
O6 Mo2 1.961(13) 5
O10 Mo4 2.060(13) 5
O12 Mo2 2.012(13) 5
N1 C1 1.39(3) .
N1 C5 1.39(3) .
N2 C6 1.33(3) .
N2 C10 1.40(3) .
N3 C18 1.331(13) .
N3 C14 1.341(13) .
C1 C2 1.34(4) .
C1 H1A 0.9300 .
C2 C3 1.43(3) .
C2 H2A 0.9300 .
C3 C4 1.35(3) .
C3 C13 1.47(3) .
C4 C5 1.43(3) .
C4 H4A 0.9300 .
C5 H5A 0.9300 .
C6 C7 1.39(3) .
C6 H6A 0.9300 .
C7 C8 1.33(3) .
C7 H7A 0.9300 .
C8 C9 1.37(3) .
C8 C11 1.47(3) .
C9 C10 1.36(3) .
C9 H9A 0.9300 .
C10 H10A 0.9300 .
C11 C12 1.57(3) .
C11 H11A 0.9700 .
C11 H11B 0.9700 .
C12 C13 1.59(3) .
C12 H12A 0.9700 .
C12 H12B 0.9700 .
C13 H13A 0.9700 .
C13 H13B 0.9700 .
C14 C15 1.363(14) .
C14 H14A 0.9300 .
C15 C16 1.368(14) .
C15 H15A 0.9300 .
C16 C17 1.366(14) .
C16 H16A 0.9300 .
C17 C18 1.353(14) .
C17 H17A 0.9300 .
C18 H18A 0.9300 .
O1W O1W 1.02(9) 4_558
